data_7025432
loop_
_publ_author_name
'Li, Fuwei'
'Hu, Jian Jin'
'Koh, Lip Lin'
'Hor, T. S. Andy'

_publ_section_title
;
 Substituent-dependent structures and catalysis of benzimidazole-tethered
 N-heterocyclic carbene complexes of Ag(I), Ni(II) and Pd(II).
;
_journal_issue 22
_journal_name_full 'Dalton transactions (Cambridge, England : 2003)'
_journal_page_first 5231
_journal_page_last 5241
_journal_paper_doi 10.1039/c000722f
_journal_volume 39
_journal_year 2010
_chemical_formula_sum 'C40 H40 Ag4 Cl4 N8'
_chemical_formula_weight 1206.08
_chemical_name_systematic
;
?
;
_space_group_IT_number 14
_symmetry_cell_setting monoclinic
_symmetry_space_group_name_Hall '-P 2ybc'
_symmetry_space_group_name_H-M 'P 1 21/c 1'
_atom_sites_solution_hydrogens geom
_atom_sites_solution_primary direct
_atom_sites_solution_secondary difmap
_audit_creation_method SHELXL-97
_cell_angle_alpha 90.00
_cell_angle_beta 98.899(7)
_cell_angle_gamma 90.00
_cell_formula_units_Z 2
_cell_length_a 13.040(4)
_cell_length_b 9.580(3)
_cell_length_c 16.361(6)
_cell_measurement_reflns_used 1784
_cell_measurement_temperature 295(2)
_cell_measurement_theta_max 27.52
_cell_measurement_theta_min 2.47
_cell_volume 2019.3(12)
_computing_cell_refinement 'Bruker SMART'
_computing_data_collection 'Bruker SMART'
_computing_data_reduction 'Bruker SAINT'
_computing_molecular_graphics 'Bruker SHELXTL'
_computing_publication_material 'Bruker SHELXTL'
_computing_structure_refinement 'SHELXL-97 (Sheldrick, 1997)'
_computing_structure_solution 'SHELXS-97 (Sheldrick, 1990)'
_diffrn_ambient_temperature 295(2)
_diffrn_measured_fraction_theta_full 0.999
_diffrn_measured_fraction_theta_max 0.999
_diffrn_measurement_device_type 'CCD area detector'
_diffrn_measurement_method 'phi and omega scans'
_diffrn_radiation_monochromator graphite
_diffrn_radiation_source 'fine-focus sealed tube'
_diffrn_radiation_type MoK\a
_diffrn_radiation_wavelength 0.71073
_diffrn_reflns_av_R_equivalents 0.0684
_diffrn_reflns_av_sigmaI/netI 0.0759
_diffrn_reflns_limit_h_max 15
_diffrn_reflns_limit_h_min -15
_diffrn_reflns_limit_k_max 11
_diffrn_reflns_limit_k_min -11
_diffrn_reflns_limit_l_max 13
_diffrn_reflns_limit_l_min -19
_diffrn_reflns_number 10445
_diffrn_reflns_theta_full 25.00
_diffrn_reflns_theta_max 25.00
_diffrn_reflns_theta_min 2.47
_exptl_absorpt_coefficient_mu 2.218
_exptl_absorpt_correction_T_max 0.9570
_exptl_absorpt_correction_T_min 0.7767
_exptl_absorpt_correction_type empirical
_exptl_crystal_colour Colourless
_exptl_crystal_density_diffrn 1.984
_exptl_crystal_density_meas ?
_exptl_crystal_density_method 'not measured'
_exptl_crystal_description 'Thin Plate'
_exptl_crystal_F_000 1184
_exptl_crystal_size_max 0.12
_exptl_crystal_size_mid 0.10
_exptl_crystal_size_min 0.02
_refine_diff_density_max 1.126
_refine_diff_density_min -1.333
_refine_diff_density_rms 0.190
_refine_ls_extinction_method none
_refine_ls_goodness_of_fit_ref 1.194
_refine_ls_hydrogen_treatment constr
_refine_ls_matrix_type full
_refine_ls_number_parameters 254
_refine_ls_number_reflns 3553
_refine_ls_number_restraints 0
_refine_ls_restrained_S_all 1.194
_refine_ls_R_factor_all 0.1241
_refine_ls_R_factor_gt 0.0966
_refine_ls_shift/su_max 0.000
_refine_ls_shift/su_mean 0.000
_refine_ls_structure_factor_coef Fsqd
_refine_ls_weighting_details 'calc w=1/[\s^2^(Fo^2^)+(0.0634P)^2^+28.5309P] where P=(Fo^2^+2Fc^2^)/3'
_refine_ls_weighting_scheme calc
_refine_ls_wR_factor_gt 0.1883
_refine_ls_wR_factor_ref 0.1994
_reflns_number_gt 2784
_reflns_number_total 3553
_reflns_threshold_expression >2sigma(I)
_cod_data_source_file c000722f.txt
_cod_data_source_block 2a
_cod_depositor_comments
;
The following automatic conversions were performed:

'_symmetry_cell_setting' value 'Monoclinic' changed to 'monoclinic'
according to /home/saulius/struct/CIF-dictionaries/cif_core.dic
dictionary named 'cif_core.dic' version 2.4.2 from 2011-04-26.

Automatic conversion script
Id: cif_fix_values 1891 2012-01-12 08:04:46Z andrius 

The following automatic conversions were performed:

'_exptl_crystal_density_meas' value 'not measured' was changed to '?'
- the value is perceived as not measured.

Automatic conversion script
Id: cif_fix_values 3008 2015-01-20 13:52:24Z robertas 
;
_cod_original_sg_symbol_H-M P2(1)/c
_cod_database_code 7025432

loop_
_symmetry_equiv_pos_as_xyz
'x, y, z'
'-x, y+1/2, -z+1/2'
'-x, -y, -z'
'x, -y-1/2, z-1/2'

loop_
_atom_site_label
_atom_site_type_symbol
_atom_site_fract_x
_atom_site_fract_y
_atom_site_fract_z
_atom_site_U_iso_or_equiv
_atom_site_adp_type
_atom_site_occupancy
_atom_site_symmetry_multiplicity
_atom_site_calc_flag
_atom_site_refinement_flags
Ag1 Ag 0.38524(9) 0.58013(10) 0.47965(7) 0.0401(4) Uani 1 1 d .
Ag2 Ag 0.18410(9) 0.59855(12) 0.36454(7) 0.0414(4) Uani 1 1 d .
Cl1 Cl 0.5060(2) 0.4787(3) 0.37639(17) 0.0201(6) Uani 1 1 d .
Cl2 Cl 0.1932(3) 0.4471(3) 0.4774(2) 0.0323(8) Uani 1 1 d .
N1 N 0.3585(8) 0.8139(10) 0.4478(6) 0.022(2) Uani 1 1 d .
N2 N 0.3714(8) 1.0240(9) 0.3920(6) 0.021(2) Uani 1 1 d .
N3 N 0.2607(8) 0.8114(10) 0.2487(6) 0.020(2) Uani 1 1 d .
N4 N 0.1047(8) 0.7504(11) 0.2007(7) 0.033(3) Uani 1 1 d .
C1 C 0.3655(9) 0.8818(11) 0.3804(7) 0.019(3) Uani 1 1 d .
C2 C 0.3629(8) 0.9153(12) 0.5106(8) 0.023(3) Uani 1 1 d .
C3 C 0.3600(10) 0.9003(14) 0.5925(8) 0.032(3) Uani 1 1 d .
H3 H 0.3529 0.8128 0.6157 0.038 Uiso 1 1 calc R
C4 C 0.3680(10) 1.0207(14) 0.6409(8) 0.031(3) Uani 1 1 d .
H4 H 0.3675 1.0137 0.6975 0.037 Uiso 1 1 calc R
C5 C 0.3770(10) 1.1522(14) 0.6051(8) 0.031(3) Uani 1 1 d .
H5 H 0.3828 1.2312 0.6384 0.037 Uiso 1 1 calc R
C6 C 0.3774(9) 1.1663(11) 0.5221(8) 0.020(3) Uani 1 1 d .
H6 H 0.3828 1.2538 0.4984 0.024 Uiso 1 1 calc R
C7 C 0.3696(9) 1.0472(11) 0.4743(7) 0.019(3) Uani 1 1 d .
C8 C 0.3786(10) 1.1322(13) 0.3316(8) 0.031(3) Uani 1 1 d .
H8A H 0.4027 1.0912 0.2838 0.037 Uiso 1 1 calc R
H8B H 0.4299 1.2003 0.3552 0.037 Uiso 1 1 calc R
C9 C 0.2760(12) 1.2068(14) 0.3034(10) 0.043(4) Uani 1 1 d .
H9A H 0.2250 1.1403 0.2793 0.065 Uiso 1 1 calc R
H9B H 0.2855 1.2764 0.2630 0.065 Uiso 1 1 calc R
H9C H 0.2528 1.2506 0.3500 0.065 Uiso 1 1 calc R
C10 C 0.3626(10) 0.8121(12) 0.2983(7) 0.023(3) Uani 1 1 d .
H10A H 0.4105 0.8596 0.2678 0.028 Uiso 1 1 calc R
H10B H 0.3863 0.7166 0.3072 0.028 Uiso 1 1 calc R
C11 C 0.1841(10) 0.7258(13) 0.2624(8) 0.027(3) Uani 1 1 d .
C12 C 0.2302(11) 0.8881(14) 0.1777(9) 0.036(3) Uani 1 1 d .
H12 H 0.2704 0.9527 0.1544 0.043 Uiso 1 1 calc R
C13 C 0.1318(12) 0.8523(14) 0.1485(8) 0.037(4) Uani 1 1 d .
H13 H 0.0901 0.8891 0.1023 0.045 Uiso 1 1 calc R
C14 C 0.0042(11) 0.6769(16) 0.1896(10) 0.043(4) Uani 1 1 d .
H14A H -0.0484 0.7364 0.1589 0.052 Uiso 1 1 calc R
H14B H -0.0155 0.6592 0.2434 0.052 Uiso 1 1 calc R
C15 C 0.0077(10) 0.5381(15) 0.1435(9) 0.034(3) Uani 1 1 d .
C16 C -0.0816(11) 0.5013(16) 0.0892(9) 0.039(4) Uani 1 1 d .
H16 H -0.1384 0.5612 0.0800 0.046 Uiso 1 1 calc R
C17 C -0.0839(11) 0.3749(17) 0.0497(9) 0.044(4) Uani 1 1 d .
H17 H -0.1431 0.3496 0.0133 0.053 Uiso 1 1 calc R
C18 C -0.0006(12) 0.2838(15) 0.0625(9) 0.044(4) Uani 1 1 d .
H18 H -0.0042 0.1975 0.0362 0.053 Uiso 1 1 calc R
C19 C 0.0873(11) 0.3232(16) 0.1145(9) 0.042(4) Uani 1 1 d .
H19 H 0.1449 0.2648 0.1226 0.050 Uiso 1 1 calc R
C20 C 0.0899(12) 0.4529(14) 0.1555(10) 0.043(4) Uani 1 1 d .
H20 H 0.1492 0.4793 0.1913 0.052 Uiso 1 1 calc R

loop_
_atom_site_aniso_label
_atom_site_aniso_U_11
_atom_site_aniso_U_22
_atom_site_aniso_U_33
_atom_site_aniso_U_23
_atom_site_aniso_U_13
_atom_site_aniso_U_12
Ag1 0.0544(8) 0.0243(5) 0.0417(7) 0.0058(5) 0.0075(6) 0.0082(5)
Ag2 0.0467(7) 0.0411(6) 0.0375(7) 0.0070(5) 0.0103(5) -0.0116(5)
Cl1 0.0266(15) 0.0177(13) 0.0170(14) 0.0008(11) 0.0067(12) 0.0073(11)
Cl2 0.0391(19) 0.0253(15) 0.0348(18) 0.0066(14) 0.0129(16) -0.0017(13)
N1 0.023(6) 0.020(5) 0.024(6) 0.001(4) 0.009(5) 0.000(4)
N2 0.025(5) 0.015(5) 0.024(6) 0.003(4) 0.004(5) -0.004(4)
N3 0.024(6) 0.026(5) 0.010(5) 0.003(4) 0.001(4) -0.003(4)
N4 0.027(6) 0.034(6) 0.038(7) -0.008(6) 0.004(5) -0.001(5)
C1 0.018(6) 0.017(5) 0.023(7) -0.001(5) 0.009(5) 0.001(5)
C2 0.010(6) 0.026(6) 0.032(7) -0.005(6) -0.004(5) 0.004(5)
C3 0.027(7) 0.037(7) 0.036(8) -0.006(6) 0.020(6) -0.004(6)
C4 0.030(7) 0.046(8) 0.019(7) -0.006(6) 0.010(6) -0.010(6)
C5 0.037(8) 0.035(7) 0.024(7) -0.014(6) 0.014(6) 0.000(6)
C6 0.020(6) 0.014(5) 0.029(7) -0.001(5) 0.010(5) 0.000(5)
C7 0.013(6) 0.023(6) 0.024(7) 0.001(5) 0.005(5) -0.005(5)
C8 0.040(8) 0.025(6) 0.030(8) 0.007(6) 0.014(6) -0.005(6)
C9 0.057(10) 0.030(7) 0.042(9) 0.006(7) 0.006(8) 0.010(7)
C10 0.033(7) 0.022(6) 0.018(6) 0.001(5) 0.015(6) 0.005(5)
C11 0.030(7) 0.027(6) 0.026(7) 0.004(6) 0.010(6) -0.004(6)
C12 0.038(8) 0.037(8) 0.033(8) -0.010(7) 0.002(7) 0.004(6)
C13 0.051(9) 0.032(7) 0.023(7) -0.004(6) -0.015(7) 0.009(7)
C14 0.025(8) 0.051(9) 0.051(10) -0.020(8) -0.002(7) -0.002(7)
C15 0.019(7) 0.047(8) 0.033(8) -0.002(7) 0.000(6) -0.013(6)
C16 0.026(7) 0.056(9) 0.039(8) -0.005(7) 0.020(7) -0.003(7)
C17 0.023(8) 0.064(10) 0.044(9) -0.020(8) -0.001(7) -0.023(7)
C18 0.051(10) 0.036(8) 0.043(9) -0.008(7) 0.003(8) -0.001(7)
C19 0.030(8) 0.050(9) 0.043(9) -0.002(7) -0.001(7) 0.012(7)
C20 0.042(9) 0.037(8) 0.049(10) -0.006(7) 0.000(8) 0.018(7)

loop_
_atom_type_symbol
_atom_type_description
_atom_type_scat_dispersion_real
_atom_type_scat_dispersion_imag
_atom_type_scat_source
C C 0.0033 0.0016 'International Tables Vol C Tables 4.2.6.8 and 6.1.1.4'
H H 0.0000 0.0000 'International Tables Vol C Tables 4.2.6.8 and 6.1.1.4'
N N 0.0061 0.0033 'International Tables Vol C Tables 4.2.6.8 and 6.1.1.4'
Ag Ag -0.8971 1.1015 'International Tables Vol C Tables 4.2.6.8 and 6.1.1.4'
Cl Cl 0.1484 0.1585 'International Tables Vol C Tables 4.2.6.8 and 6.1.1.4'

loop_
_geom_angle_atom_site_label_1
_geom_angle_atom_site_label_2
_geom_angle_atom_site_label_3
_geom_angle
_geom_angle_site_symmetry_1
_geom_angle_site_symmetry_3
N1 Ag1 Cl1 117.0(3) . 3_666
N1 Ag1 Cl1 107.1(2) . .
Cl1 Ag1 Cl1 101.59(9) 3_666 .
N1 Ag1 Cl2 109.5(3) . .
Cl1 Ag1 Cl2 105.82(10) 3_666 .
Cl1 Ag1 Cl2 116.10(10) . .
N1 Ag1 Ag2 73.4(3) . .
Cl1 Ag1 Ag2 151.77(8) 3_666 .
Cl1 Ag1 Ag2 99.73(8) . .
Cl2 Ag1 Ag2 47.45(7) . .
N1 Ag1 Ag1 126.1(2) . 3_666
Cl1 Ag1 Ag1 51.43(7) 3_666 3_666
Cl1 Ag1 Ag1 50.16(7) . 3_666
Cl2 Ag1 Ag1 124.39(8) . 3_666
Ag2 Ag1 Ag1 145.63(6) . 3_666
C11 Ag2 Cl2 176.3(4) . .
C11 Ag2 Ag1 115.7(4) . .
Cl2 Ag2 Ag1 62.17(9) . .
Ag1 Cl1 Ag1 78.41(9) 3_666 .
Ag2 Cl2 Ag1 70.38(9) . .
C1 N1 C2 106.0(10) . .
C1 N1 Ag1 130.5(8) . .
C2 N1 Ag1 121.0(8) . .
C7 N2 C1 106.7(10) . .
C7 N2 C8 124.7(10) . .
C1 N2 C8 128.6(10) . .
C11 N3 C12 110.0(11) . .
C11 N3 C10 123.6(10) . .
C12 N3 C10 126.1(10) . .
C11 N4 C13 110.3(11) . .
C11 N4 C14 124.9(12) . .
C13 N4 C14 124.7(12) . .
N1 C1 N2 112.9(10) . .
N1 C1 C10 123.1(10) . .
N2 C1 C10 124.0(10) . .
C3 C2 C7 121.8(11) . .
C3 C2 N1 130.2(11) . .
C7 C2 N1 108.0(11) . .
C2 C3 C4 117.6(12) . .
C3 C4 C5 120.6(12) . .
C6 C5 C4 121.2(11) . .
C5 C6 C7 118.1(11) . .
N2 C7 C6 132.9(10) . .
N2 C7 C2 106.4(10) . .
C6 C7 C2 120.6(11) . .
N2 C8 C9 113.3(11) . .
N3 C10 C1 113.6(9) . .
N3 C11 N4 105.8(11) . .
N3 C11 Ag2 126.2(9) . .
N4 C11 Ag2 127.7(9) . .
C13 C12 N3 107.4(13) . .
C12 C13 N4 106.4(12) . .
N4 C14 C15 112.4(11) . .
C20 C15 C16 120.6(14) . .
C20 C15 C14 122.8(13) . .
C16 C15 C14 116.5(12) . .
C17 C16 C15 118.6(14) . .
C16 C17 C18 121.8(13) . .
C19 C18 C17 118.8(13) . .
C18 C19 C20 119.6(14) . .
C15 C20 C19 120.6(14) . .

loop_
_geom_bond_atom_site_label_1
_geom_bond_atom_site_label_2
_geom_bond_distance
_geom_bond_site_symmetry_2
Ag1 N1 2.314(9) .
Ag1 Cl1 2.616(3) 3_666
Ag1 Cl1 2.664(3) .
Ag1 Cl2 2.805(4) .
Ag1 Ag2 2.9882(19) .
Ag1 Ag1 3.338(2) 3_666
Ag2 C11 2.068(12) .
Ag2 Cl2 2.337(3) .
Cl1 Ag1 2.616(3) 3_666
N1 C1 1.295(15) .
N1 C2 1.409(15) .
N2 C7 1.368(15) .
N2 C1 1.376(14) .
N2 C8 1.445(15) .
N3 C11 1.338(15) .
N3 C12 1.380(17) .
N3 C10 1.446(15) .
N4 C11 1.350(17) .
N4 C13 1.378(18) .
N4 C14 1.474(17) .
C1 C10 1.495(16) .
C2 C3 1.354(18) .
C2 C7 1.405(16) .
C3 C4 1.393(18) .
C4 C5 1.402(19) .
C5 C6 1.366(17) .
C6 C7 1.377(16) .
C8 C9 1.524(19) .
C12 C13 1.343(19) .
C14 C15 1.532(19) .
C15 C20 1.337(19) .
C15 C16 1.397(19) .
C16 C17 1.37(2) .
C17 C18 1.38(2) .
C18 C19 1.37(2) .
C19 C20 1.41(2) .
